data_2205471
loop_
_publ_author_name
'Wei Wang'
'Bing Zhao'
'Peng-Wu Zheng'
'Xue-Min Duan'

_publ_section_title 5,5'-[(<i>p</i>-Phenylenedimethylene)dithio]bis(1-phenyl-1<i>H</i>-1,2,3,4-tetrazole)
_journal_issue 4
_journal_name_full 'Acta Crystallographica Section E'
_journal_page_first o1163
_journal_page_last o1164
_journal_paper_doi 10.1107/S1600536805009001
_journal_volume 61
_journal_year 2005
_chemical_formula_iupac 'C22 H18 N8 S2'
_chemical_formula_moiety 'C22 H18 N8 S2'
_chemical_formula_sum 'C22 H18 N8 S2'
_chemical_formula_weight 458.58
_chemical_melting_point 460
_chemical_name_systematic
;
5,5'-[(p-phenylenedimethylene)dithio]bis(1-phenyl-1H-1,2,3,4-tetrazole)
;
_space_group_IT_number 14
_symmetry_cell_setting monoclinic
_symmetry_space_group_name_Hall '-P 2ybc'
_symmetry_space_group_name_H-M 'P 1 21/c 1'
_atom_sites_solution_hydrogens geom
_atom_sites_solution_primary direct
_atom_sites_solution_secondary difmap
_cell_angle_alpha 90
_cell_angle_beta 95.56(3)
_cell_angle_gamma 90
_cell_formula_units_Z 4
_cell_length_a 10.114(15)
_cell_length_b 10.537(15)
_cell_length_c 20.92(3)
_cell_measurement_reflns_used 955
_cell_measurement_temperature 293(2)
_cell_measurement_theta_max 25.82
_cell_measurement_theta_min 2.90
_cell_volume 2219(6)
_computing_cell_refinement 'SMART (or SAINT?)'
_computing_data_collection 'SMART (Bruker, 1997)'
_computing_data_reduction 'SAINT (Bruker, 1997)'
_computing_molecular_graphics 'SHELXTL (Bruker, 1997)'
_computing_publication_material SHELXTL
_computing_structure_refinement 'SHELXL97 (Sheldrick, 1997)'
_computing_structure_solution 'SHELXS97 (Sheldrick, 1997)'
_diffrn_ambient_temperature 293(2)
_diffrn_measured_fraction_theta_full 0.998
_diffrn_measured_fraction_theta_max 0.998
_diffrn_measurement_device_type 'Bruker SMART CCD area-detector'
_diffrn_measurement_method '\f and \w'
_diffrn_radiation_monochromator graphite
_diffrn_radiation_source 'fine-focus sealed tube'
_diffrn_radiation_type 'Mo K\a'
_diffrn_radiation_wavelength 0.71073
_diffrn_reflns_av_R_equivalents 0.0295
_diffrn_reflns_av_sigmaI/netI 0.0346
_diffrn_reflns_limit_h_max 11
_diffrn_reflns_limit_h_min -12
_diffrn_reflns_limit_k_max 12
_diffrn_reflns_limit_k_min -12
_diffrn_reflns_limit_l_max 24
_diffrn_reflns_limit_l_min -13
_diffrn_reflns_number 11289
_diffrn_reflns_theta_full 25.01
_diffrn_reflns_theta_max 25.01
_diffrn_reflns_theta_min 1.96
_diffrn_standards_decay_% 0
_diffrn_standards_interval_count 0
_diffrn_standards_interval_time 0
_diffrn_standards_number 0
_exptl_absorpt_coefficient_mu 0.268
_exptl_absorpt_correction_T_max 0.938
_exptl_absorpt_correction_T_min 0.923
_exptl_absorpt_correction_type multi-scan
_exptl_absorpt_process_details '(SADABS; Sheldrick, 1996)'
_exptl_crystal_colour colourless
_exptl_crystal_density_diffrn 1.373
_exptl_crystal_density_meas ?
_exptl_crystal_density_method .
_exptl_crystal_description prism
_exptl_crystal_F_000 952
_exptl_crystal_size_max 0.30
_exptl_crystal_size_mid 0.28
_exptl_crystal_size_min 0.24
_refine_diff_density_max 0.201
_refine_diff_density_min -0.213
_refine_ls_extinction_method none
_refine_ls_goodness_of_fit_ref 1.063
_refine_ls_hydrogen_treatment constr
_refine_ls_matrix_type full
_refine_ls_number_parameters 289
_refine_ls_number_reflns 3916
_refine_ls_number_restraints 6
_refine_ls_restrained_S_all 1.088
_refine_ls_R_factor_all 0.0698
_refine_ls_R_factor_gt 0.0398
_refine_ls_shift/su_max 0.000
_refine_ls_shift/su_mean 0.000
_refine_ls_structure_factor_coef Fsqd
_refine_ls_weighting_details 'w = 1/[\s^2^(Fo^2^)+(0.0619P)^2^+0.5887P] where P = (Fo^2^+2Fc^2^)/3'
_refine_ls_weighting_scheme calc
_refine_ls_wR_factor_gt 0.1068
_refine_ls_wR_factor_ref 0.1288
_reflns_number_gt 2692
_reflns_number_total 3916
_reflns_threshold_expression I>2\s(I)
_cod_data_source_file cv6479.cif
_cod_data_source_block I
_cod_depositor_comments
;
The following automatic conversions were performed:
'_symmetry_cell_setting' value 'Monoclinic' changed to 'monoclinic'
according to '/home/saulius/struct/CIF-dictionaries/cif_core.dic'
dictionary named 'cif_core.dic' version 2.4.1 from 2010-06-29.

Automatic conversion script
Id: cif_fix_enum 1527 2010-12-29 10:47:43Z saulius 

The following automatic conversions were performed:

'_symmetry_cell_setting' value 'Monoclinic' changed to 'monoclinic'
according to /home/saulius/struct/CIF-dictionaries/cif_core.dic
dictionary named 'cif_core.dic' version 2.4.1 from 2010-06-29.

Automatic conversion script
Id: cif_fix_values 1715 2011-07-08 13:25:40Z adriana 
;
_cod_original_sg_symbol_H-M 'P 21/c'
_cod_database_code 2205471
_cod_database_fobs_code 2205471

loop_
_symmetry_equiv_pos_as_xyz
'x, y, z'
'-x, y+1/2, -z+1/2'
'-x, -y, -z'
'x, -y-1/2, z-1/2'

loop_
_atom_site_label
_atom_site_fract_x
_atom_site_fract_y
_atom_site_fract_z
_atom_site_U_iso_or_equiv
_atom_site_adp_type
_atom_site_calc_flag
_atom_site_refinement_flags
_atom_site_occupancy
_atom_site_type_symbol
S1 0.36561(8) -0.21748(7) 0.34149(3) 0.0619(3) Uani d . 1 S
S2 0.17576(9) 0.40769(7) 0.40125(3) 0.0649(3) Uani d . 1 S
N1 0.4101(2) -0.44831(19) 0.29066(10) 0.0502(6) Uani d . 1 N
N2 0.4754(3) -0.5569(2) 0.30717(13) 0.0697(7) Uani d . 1 N
N3 0.5343(3) -0.5390(2) 0.36313(13) 0.0749(8) Uani d . 1 N
N4 0.5101(3) -0.4213(2) 0.38557(12) 0.0630(7) Uani d . 1 N
N5 0.0351(2) 0.62323(19) 0.40452(9) 0.0450(5) Uani d . 1 N
N6 0.0143(3) 0.7203(2) 0.44403(12) 0.0655(7) Uani d . 1 N
N7 0.0872(3) 0.6982(2) 0.49629(12) 0.0699(7) Uani d . 1 N
N8 0.1558(2) 0.5893(2) 0.49292(10) 0.0579(6) Uani d . 1 N
C1 0.3268(3) -0.3271(3) 0.19743(12) 0.0512(7) Uani d . 1 C
H1 0.3807 -0.2594 0.2118 0.061 Uiso calc R 1 H
C2 0.2451(3) -0.3170(3) 0.14182(13) 0.0599(7) Uani d . 1 C
H2 0.2421 -0.2414 0.1188 0.072 Uiso calc R 1 H
C3 0.1683(3) -0.4159(3) 0.11987(15) 0.0718(9) Uani d . 1 C
H3 0.1124 -0.4082 0.0821 0.086 Uiso calc R 1 H
C4 0.1733(4) -0.5268(4) 0.15357(17) 0.0907(12) Uani d . 1 C
H4 0.1221 -0.5953 0.1379 0.109 Uiso calc R 1 H
C5 0.2524(4) -0.5389(3) 0.21013(15) 0.0760(10) Uani d . 1 C
H5 0.2542 -0.6143 0.2333 0.091 Uiso calc R 1 H
C6 0.3288(3) -0.4378(2) 0.23193(12) 0.0492(6) Uani d . 1 C
C7 0.4322(3) -0.3674(2) 0.33977(12) 0.0485(6) Uani d . 1 C
C8 0.4143(3) -0.1758(2) 0.42370(12) 0.0568(7) Uani d . 1 C
H8A 0.3697 -0.2302 0.4523 0.068 Uiso calc R 1 H
H8B 0.5094 -0.1861 0.4333 0.068 Uiso calc R 1 H
C9 0.3759(3) -0.0404(2) 0.43266(11) 0.0459(6) Uani d . 1 C
C10 0.2616(3) -0.0089(3) 0.45894(14) 0.0617(8) Uani d . 1 C
H10 0.2041 -0.0726 0.4698 0.074 Uiso calc R 1 H
C11 0.2309(3) 0.1154(3) 0.46945(14) 0.0627(8) Uani d . 1 C
H11 0.1528 0.1352 0.4874 0.075 Uiso calc R 1 H
C12 0.3133(3) 0.2108(2) 0.45405(12) 0.0486(7) Uani d . 1 C
C13 0.4268(3) 0.1797(3) 0.42624(12) 0.0519(7) Uani d . 1 C
H13 0.4830 0.2435 0.4144 0.062 Uiso calc R 1 H
C14 0.4575(3) 0.0553(3) 0.41586(12) 0.0515(7) Uani d . 1 C
H14 0.5347 0.0355 0.3972 0.062 Uiso calc R 1 H
C15 0.2823(3) 0.3464(3) 0.46830(13) 0.0609(8) Uani d . 1 C
H15A 0.3636 0.3956 0.4743 0.073 Uiso calc R 1 H
H15B 0.2380 0.3517 0.5073 0.073 Uiso calc R 1 H
C16 0.1212(3) 0.5444(2) 0.43531(12) 0.0455(6) Uani d . 1 C
C17 -0.0320(2) 0.6150(2) 0.34185(12) 0.0468(6) Uani d D 1 C
C18 0.0091(3) 0.6881(3) 0.29366(13) 0.0730(9) Uani d D 1 C
H18 0.0812 0.7426 0.3015 0.088 Uiso calc R 1 H
C19 -0.0581(3) 0.6799(4) 0.23336(14) 0.0894(12) Uani d D 1 C
H19 -0.0310 0.7291 0.2001 0.107 Uiso calc R 1 H
C20 -0.1634(4) 0.6006(4) 0.22205(16) 0.0859(11) Uani d D 1 C
H20 -0.2085 0.5951 0.1812 0.103 Uiso calc R 1 H
C21 -0.2023(5) 0.5295(4) 0.27093(17) 0.1157(16) Uani d D 1 C
H21 -0.2745 0.4751 0.2632 0.139 Uiso calc R 1 H
C22 -0.1373(4) 0.5362(4) 0.33142(15) 0.0921(12) Uani d D 1 C
H22 -0.1651 0.4874 0.3647 0.111 Uiso calc R 1 H

loop_
_atom_site_aniso_label
_atom_site_aniso_U_11
_atom_site_aniso_U_22
_atom_site_aniso_U_33
_atom_site_aniso_U_12
_atom_site_aniso_U_13
_atom_site_aniso_U_23
S1 0.0848(6) 0.0435(4) 0.0520(4) 0.0194(4) -0.0207(4) -0.0097(3)
S2 0.0860(6) 0.0561(5) 0.0484(4) 0.0271(4) -0.0147(4) -0.0145(3)
N1 0.0666(14) 0.0316(11) 0.0524(13) 0.0058(10) 0.0064(11) 0.0008(10)
N2 0.095(2) 0.0431(14) 0.0708(17) 0.0195(13) 0.0060(15) 0.0011(12)
N3 0.094(2) 0.0502(15) 0.0794(19) 0.0246(14) 0.0010(16) 0.0065(14)
N4 0.0732(17) 0.0496(14) 0.0637(15) 0.0147(12) -0.0057(13) 0.0048(12)
N5 0.0530(13) 0.0371(11) 0.0444(11) 0.0069(10) 0.0017(10) -0.0046(9)
N6 0.0829(17) 0.0517(14) 0.0597(15) 0.0186(13) -0.0043(13) -0.0162(12)
N7 0.0899(19) 0.0591(16) 0.0586(15) 0.0154(14) -0.0036(14) -0.0201(12)
N8 0.0676(16) 0.0553(15) 0.0489(13) 0.0081(12) -0.0045(11) -0.0123(11)
C1 0.0652(17) 0.0404(14) 0.0491(14) -0.0031(13) 0.0109(13) -0.0039(12)
C2 0.079(2) 0.0560(18) 0.0464(15) 0.0034(16) 0.0126(15) -0.0002(13)
C3 0.084(2) 0.081(2) 0.0496(17) -0.0113(19) 0.0008(16) -0.0040(16)
C4 0.115(3) 0.082(3) 0.072(2) -0.044(2) -0.007(2) -0.014(2)
C5 0.112(3) 0.0487(18) 0.0660(19) -0.0257(18) 0.0031(19) -0.0010(15)
C6 0.0661(18) 0.0387(14) 0.0441(14) -0.0031(13) 0.0109(13) -0.0042(11)
C7 0.0558(16) 0.0386(14) 0.0501(15) 0.0060(12) 0.0001(13) 0.0011(12)
C8 0.079(2) 0.0458(15) 0.0429(14) 0.0076(14) -0.0058(14) 0.0010(12)
C9 0.0598(17) 0.0436(14) 0.0331(12) 0.0061(13) -0.0023(12) 0.0006(11)
C10 0.069(2) 0.0540(18) 0.0637(18) -0.0061(15) 0.0162(15) -0.0010(15)
C11 0.0634(19) 0.0618(19) 0.0652(18) 0.0104(16) 0.0183(15) -0.0066(15)
C12 0.0607(17) 0.0444(15) 0.0381(13) 0.0096(13) -0.0090(12) -0.0052(11)
C13 0.0549(17) 0.0477(15) 0.0525(15) -0.0013(13) 0.0017(13) 0.0032(13)
C14 0.0543(16) 0.0517(16) 0.0488(15) 0.0089(13) 0.0071(13) -0.0003(13)
C15 0.0752(19) 0.0510(17) 0.0523(16) 0.0171(15) -0.0151(14) -0.0077(13)
C16 0.0511(15) 0.0428(14) 0.0420(13) 0.0031(12) 0.0011(12) -0.0045(11)
C17 0.0506(15) 0.0438(15) 0.0455(14) 0.0072(12) 0.0012(12) -0.0011(12)
C18 0.0539(18) 0.098(3) 0.0667(19) -0.0028(17) 0.0047(15) 0.0154(18)
C19 0.078(2) 0.136(4) 0.0547(19) 0.018(2) 0.0099(18) 0.028(2)
C20 0.088(3) 0.114(3) 0.0523(19) 0.010(2) -0.0122(18) -0.009(2)
C21 0.126(4) 0.136(4) 0.077(3) -0.061(3) -0.028(2) -0.004(3)
C22 0.114(3) 0.097(3) 0.061(2) -0.047(2) -0.014(2) 0.0095(19)

loop_
_atom_type_symbol
_atom_type_description
_atom_type_scat_dispersion_real
_atom_type_scat_dispersion_imag
_atom_type_scat_source
C C 0.0033 0.0016
; International Tables
Vol. C, Tables 4.2.6.8 and 6.1.1.4
;
H H 0.0000 0.0000
; International Tables
Vol. C, Tables 4.2.6.8 and 6.1.1.4
;
N N 0.0061 0.0033
; International Tables
Vol. C, Tables 4.2.6.8 and 6.1.1.4
;
S S 0.1246 0.1234
; International Tables
Vol. C, Tables 4.2.6.8 and 6.1.1.4
;

loop_
_geom_angle_atom_site_label_1
_geom_angle_atom_site_label_2
_geom_angle_atom_site_label_3
_geom_angle
_geom_angle_publ_flag
C7 S1 C8 99.96(13) ?
C16 S2 C15 99.71(14) ?
C7 N1 N2 107.6(2) ?
C7 N1 C6 131.1(2) ?
N2 N1 C6 121.2(2) ?
N3 N2 N1 106.5(2) ?
N2 N3 N4 111.6(2) ?
C7 N4 N3 105.0(2) ?
C16 N5 N6 108.2(2) ?
C16 N5 C17 130.1(2) ?
N6 N5 C17 121.7(2) ?
N7 N6 N5 106.0(2) ?
N6 N7 N8 111.6(2) ?
C16 N8 N7 105.2(2) ?
C2 C1 C6 119.5(3) ?
C2 C1 H1 120.3 ?
C6 C1 H1 120.3 ?
C3 C2 C1 120.7(3) ?
C3 C2 H2 119.7 ?
C1 C2 H2 119.7 ?
C2 C3 C4 119.5(3) ?
C2 C3 H3 120.2 ?
C4 C3 H3 120.2 ?
C3 C4 C5 121.1(3) ?
C3 C4 H4 119.4 ?
C5 C4 H4 119.4 ?
C6 C5 C4 118.7(3) ?
C6 C5 H5 120.7 ?
C4 C5 H5 120.7 ?
C5 C6 C1 120.5(3) ?
C5 C6 N1 119.4(3) ?
C1 C6 N1 120.1(2) ?
N4 C7 N1 109.2(2) yes
N4 C7 S1 126.3(2) yes
N1 C7 S1 124.4(2) ?
C9 C8 S1 107.62(17) ?
C9 C8 H8A 110.2 ?
S1 C8 H8A 110.2 ?
C9 C8 H8B 110.2 ?
S1 C8 H8B 110.2 ?
H8A C8 H8B 108.5 ?
C10 C9 C14 118.5(3) ?
C10 C9 C8 121.4(3) ?
C14 C9 C8 120.0(3) ?
C11 C10 C9 120.7(3) ?
C11 C10 H10 119.7 ?
C9 C10 H10 119.7 ?
C12 C11 C10 121.0(3) ?
C12 C11 H11 119.5 ?
C10 C11 H11 119.5 ?
C11 C12 C13 118.5(3) ?
C11 C12 C15 120.8(3) ?
C13 C12 C15 120.7(3) ?
C14 C13 C12 120.4(3) ?
C14 C13 H13 119.8 ?
C12 C13 H13 119.8 ?
C13 C14 C9 120.8(3) ?
C13 C14 H14 119.6 ?
C9 C14 H14 119.6 ?
C12 C15 S2 107.89(18) ?
C12 C15 H15A 110.1 ?
S2 C15 H15A 110.1 ?
C12 C15 H15B 110.1 ?
S2 C15 H15B 110.1 ?
H15A C15 H15B 108.4 ?
N8 C16 N5 109.0(2) yes
N8 C16 S2 128.0(2) yes
N5 C16 S2 123.1(2) ?
C22 C17 C18 121.3(3) ?
C22 C17 N5 119.0(2) ?
C18 C17 N5 119.7(2) ?
C17 C18 C19 118.9(3) ?
C17 C18 H18 120.6 ?
C19 C18 H18 120.6 ?
C20 C19 C18 120.5(3) ?
C20 C19 H19 119.7 ?
C18 C19 H19 119.7 ?
C21 C20 C19 119.3(3) ?
C21 C20 H20 120.4 ?
C19 C20 H20 120.4 ?
C20 C21 C22 121.3(3) ?
C20 C21 H21 119.3 ?
C22 C21 H21 119.3 ?
C17 C22 C21 118.8(3) ?
C17 C22 H22 120.6 ?
C21 C22 H22 120.6 ?

loop_
_geom_bond_atom_site_label_1
_geom_bond_atom_site_label_2
_geom_bond_distance
_geom_bond_publ_flag
S1 C7 1.719(3) yes
S1 C8 1.797(3) yes
S2 C16 1.721(3) yes
S2 C15 1.803(3) yes
N1 C7 1.337(3) ?
N1 N2 1.349(3) ?
N1 C6 1.415(4) ?
N2 N3 1.275(4) ?
N3 N4 1.357(4) ?
N4 C7 1.310(3) ?
N5 C16 1.325(3) ?
N5 N6 1.345(3) ?
N5 C17 1.419(3) ?
N6 N7 1.279(3) ?
N7 N8 1.347(3) ?
N8 C16 1.311(3) ?
C1 C2 1.365(4) ?
C1 C6 1.370(4) ?
C1 H1 0.9300 ?
C2 C3 1.353(4) ?
C2 H2 0.9300 ?
C3 C4 1.363(5) ?
C3 H3 0.9300 ?
C4 C5 1.369(5) ?
C4 H4 0.9300 ?
C5 C6 1.368(4) ?
C5 H5 0.9300 ?
C8 C9 1.495(4) ?
C8 H8A 0.9700 ?
C8 H8B 0.9700 ?
C9 C10 1.369(4) ?
C9 C14 1.370(4) ?
C10 C11 1.369(4) ?
C10 H10 0.9300 ?
C11 C12 1.364(4) ?
C11 H11 0.9300 ?
C12 C13 1.376(4) ?
C12 C15 1.499(4) ?
C13 C14 1.369(4) ?
C13 H13 0.9300 ?
C14 H14 0.9300 ?
C15 H15A 0.9700 ?
C15 H15B 0.9700 ?
C17 C22 1.352(4) ?
C17 C18 1.365(3) ?
C18 C19 1.376(4) ?
C18 H18 0.9300 ?
C19 C20 1.357(4) ?
C19 H19 0.9300 ?
C20 C21 1.356(4) ?
C20 H20 0.9300 ?
C21 C22 1.370(4) ?
C21 H21 0.9300 ?
C22 H22 0.9300 ?

loop_
_geom_torsion_atom_site_label_1
_geom_torsion_atom_site_label_2
_geom_torsion_atom_site_label_3
_geom_torsion_atom_site_label_4
_geom_torsion
C7 N1 N2 N3 -0.8(3)
C6 N1 N2 N3 -177.1(2)
N1 N2 N3 N4 0.5(4)
N2 N3 N4 C7 0.0(3)
C16 N5 N6 N7 0.2(3)
C17 N5 N6 N7 178.9(2)
N5 N6 N7 N8 -0.1(3)
N6 N7 N8 C16 -0.1(3)
C6 C1 C2 C3 -1.4(4)
C1 C2 C3 C4 -0.3(5)
C2 C3 C4 C5 1.6(6)
C3 C4 C5 C6 -1.1(6)
C4 C5 C6 C1 -0.6(5)
C4 C5 C6 N1 179.4(3)
C2 C1 C6 C5 1.8(4)
C2 C1 C6 N1 -178.1(2)
C7 N1 C6 C5 -136.6(3)
N2 N1 C6 C5 38.7(4)
C7 N1 C6 C1 43.3(4)
N2 N1 C6 C1 -141.4(3)
N3 N4 C7 N1 -0.5(3)
N3 N4 C7 S1 178.7(2)
N2 N1 C7 N4 0.8(3)
C6 N1 C7 N4 176.6(3)
N2 N1 C7 S1 -178.4(2)
C6 N1 C7 S1 -2.6(4)
C8 S1 C7 N4 -7.7(3)
C8 S1 C7 N1 171.4(2)
C7 S1 C8 C9 174.3(2)
S1 C8 C9 C10 98.6(3)
S1 C8 C9 C14 -82.9(3)
C14 C9 C10 C11 -1.4(4)
C8 C9 C10 C11 177.1(3)
C9 C10 C11 C12 0.0(4)
C10 C11 C12 C13 1.5(4)
C10 C11 C12 C15 -177.3(3)
C11 C12 C13 C14 -1.6(4)
C15 C12 C13 C14 177.2(2)
C12 C13 C14 C9 0.2(4)
C10 C9 C14 C13 1.3(4)
C8 C9 C14 C13 -177.2(2)
C11 C12 C15 S2 -87.1(3)
C13 C12 C15 S2 94.2(3)
C16 S2 C15 C12 165.9(2)
N7 N8 C16 N5 0.3(3)
N7 N8 C16 S2 179.4(2)
N6 N5 C16 N8 -0.3(3)
C17 N5 C16 N8 -178.9(2)
N6 N5 C16 S2 -179.5(2)
C17 N5 C16 S2 1.9(4)
C15 S2 C16 N8 2.8(3)
C15 S2 C16 N5 -178.2(2)
C16 N5 C17 C22 77.2(4)
N6 N5 C17 C22 -101.2(4)
C16 N5 C17 C18 -104.0(3)
N6 N5 C17 C18 77.6(4)
C22 C17 C18 C19 -0.5(5)
N5 C17 C18 C19 -179.3(3)
C17 C18 C19 C20 0.1(5)
C18 C19 C20 C21 0.2(6)
C19 C20 C21 C22 0.0(7)
C18 C17 C22 C21 0.7(6)
N5 C17 C22 C21 179.4(4)
C20 C21 C22 C17 -0.4(7)

loop_
_cod_related_entry_id
_cod_related_entry_database
_cod_related_entry_code
1 ChemSpider 1048191
